data_2006881
loop_
_publ_author_name
'Jan Janczak'
'Dieter Zobel'
'Peter Luger'

_publ_section_title
;
 <small>L</small>-Threonine at 12 K
;
_journal_issue 12
_journal_name_full 'Acta Crystallographica Section C'
_journal_page_first 1901
_journal_page_last 1904
_journal_paper_doi 10.1107/S0108270197011414
_journal_volume 53
_journal_year 1997
_chemical_formula_iupac C4H9NO3
_chemical_formula_moiety CH3CH(OH)CH(NH2)COOH
_chemical_formula_structural 'see scheme (I)'
_chemical_formula_sum 'C4 H9 N O3'
_chemical_formula_weight 119.12
_chemical_name_common L-threonine
_space_group_IT_number 19
_symmetry_cell_setting orthorhombic
_symmetry_space_group_name_Hall 'P 2ac 2ab'
_symmetry_space_group_name_H-M 'P 21 21 21'
_cell_angle_alpha 90.000(10)
_cell_angle_beta 90.000(10)
_cell_angle_gamma 90.000(10)
_cell_formula_units_Z 4
_cell_length_a 13.628(2)
_cell_length_b 7.6180(10)
_cell_length_c 5.1100(10)
_cell_measurement_reflns_used 30
_cell_measurement_temperature 12
_cell_measurement_theta_max 30
_cell_measurement_theta_min 15
_cell_volume 530.51(15)
_computing_cell_refinement 'Stoe AED diffractometer software(?)'
_computing_data_collection 'Huber 4-circle diffractometer software(?)'
_computing_data_reduction 'Stoe AED diffractometer software(?)'
_computing_molecular_graphics
;
ORTEPII (Johnson, 1971), SCHAKAL92 (Keller, 1992)
;
_computing_publication_material xtal3.2_BONDLA_CIFIO
_computing_structure_refinement xtal3.2_CRYLSQ
_computing_structure_solution 'xtal3.2 (Hall, Flack & Stewart, 1992)'
_diffrn_ambient_temperature 12
_diffrn_measurement_device 'Stoe AED or Huber 4-circle?'
_diffrn_measurement_method '\w--2\q scans'
_diffrn_radiation_monochromator Pd-filter
_diffrn_radiation_source Ag
_diffrn_radiation_type AgK\a_(X-ray_tube)
_diffrn_radiation_wavelength 0.5609
_diffrn_reflns_av_R_equivalents .021
_diffrn_reflns_av_sigmaI/netI .031
_diffrn_reflns_limit_h_max 0
_diffrn_reflns_limit_h_min -20
_diffrn_reflns_limit_k_max 11
_diffrn_reflns_limit_k_min -11
_diffrn_reflns_limit_l_max 7
_diffrn_reflns_limit_l_min 0
_diffrn_reflns_number 2141
_diffrn_reflns_reduction_process 'Stoe AED diffractometer software'
_diffrn_reflns_theta_max 25.0
_diffrn_reflns_theta_min 2.5
_diffrn_standards_decay_% 0.9
_diffrn_standards_interval_time 90
_diffrn_standards_number 3
_exptl_absorpt_coefficient_mu 0.077
_exptl_absorpt_correction_type none
_exptl_absorpt_process_details none
_exptl_crystal_colour colourless
_exptl_crystal_density_diffrn 1.491
_exptl_crystal_density_meas 1.45
_exptl_crystal_density_method
;
floation in C~6~H~6~/CCl~4~ at room
temperature
;
_exptl_crystal_description prism
_exptl_crystal_F_000 256
_exptl_crystal_size_max 0.58
_exptl_crystal_size_mid 0.36
_exptl_crystal_size_min 0.33
_refine_diff_density_max .406
_refine_diff_density_min -.336
_refine_ls_abs_structure_details 'Flack (1983) parameter = 0.0(1)'
_refine_ls_abs_structure_Flack 0.0(1)
_refine_ls_extinction_method none
_refine_ls_goodness_of_fit_all 5.856
_refine_ls_goodness_of_fit_obs 2.866
_refine_ls_hydrogen_treatment H-isotropic
_refine_ls_matrix_type full
_refine_ls_number_constraints 0
_refine_ls_number_parameters 109
_refine_ls_number_reflns 1066
_refine_ls_number_restraints 0
_refine_ls_R_factor_all .034
_refine_ls_R_factor_obs .026
_refine_ls_shift/esd_max .00276
_refine_ls_shift/esd_mean .00036
_refine_ls_structure_factor_coef F
_refine_ls_weighting_scheme sigma
_refine_ls_wR_factor_all .063
_refine_ls_wR_factor_obs .030
_reflns_number_observed 1066
_reflns_number_total 1132
_reflns_observed_criterion >2sigma(F)
_cod_data_source_file sx1034.cif
_cod_data_source_block 1
_cod_original_cell_volume 530.50(10)
_cod_database_code 2006881

loop_
_symmetry_equiv_pos_as_xyz
'  +x,+y,+z  '
' 1/2-x,-y,1/2+z  '
' 1/2+x,1/2-y,-z  '
' -x,1/2+y,1/2-z  '

loop_
_atom_site_aniso_label
_atom_site_aniso_U_11
_atom_site_aniso_U_22
_atom_site_aniso_U_33
_atom_site_aniso_U_12
_atom_site_aniso_U_13
_atom_site_aniso_U_23
C1 .0043(3) .0038(5) .0060(4) .0000(3) .0005(3) -.0007(4)
C2 .0045(3) .0047(5) .0032(3) -.0005(4) .0002(3) .0005(4)
C3 .0045(3) .0047(5) .0061(4) -.0004(3) .0001(3) -.0004(4)
C4 .0076(3) .0080(6) .0077(4) .0012(4) .0003(3) .0030(4)
N1 .0053(3) .0052(5) .0050(4) .0005(3) .0001(3) .0016(4)
O1 .0057(3) .0092(4) .0061(3) -.0016(3) -.0010(2) -.0005(3)
O2 .0078(3) .0078(4) .0052(3) -.0024(3) .0009(2) .0008(3)
O3 .0034(2) .0068(4) .0090(3) .0004(3) .0017(2) .0021(3)

loop_
_atom_site_label
_atom_site_fract_x
_atom_site_fract_y
_atom_site_fract_z
_atom_site_U_iso_or_equiv
_atom_site_thermal_displace_type
C1 .49723(7) .1780(2) .3011(2) .0047(4) Uani
C2 .39881(7) .1014(2) .3943(2) .0041(4) Uani
C3 .31954(6) .2421(2) .4281(2) .0051(4) Uani
C4 .29324(7) .3347(2) .1741(2) .0078(4) Uani
N1 .41238(6) .0079(2) .6482(2) .0051(4) Uani
O1 .55951(5) .2099(2) .4745(2) .0070(3) Uani
O2 .50549(5) .20320(10) .05910(10) .0069(3) Uani
O3 .23687(5) .14720(10) .5280(2) .0064(3) Uani
H1 .4460(10) .066(4) .758(4) .013(5) Uiso
H2 .3540(10) -.014(4) .722(3) .009(4) Uiso
H3 .4440(10) -.083(3) .613(4) .009(4) Uiso
H4 .3760(10) .016(4) .273(4) .012(4) Uiso
H5 .3410(10) .328(4) .545(4) .014(4) Uiso
H6 .1880(10) .224(4) .541(4) .017(5) Uiso
H7 .2370(10) .395(3) .201(4) .014(4) Uiso
H8 .3480(10) .425(4) .109(4) .015(5) Uiso
H9 .2790(10) .242(4) .042(4) .014(4) Uiso

loop_
_atom_type_symbol
_atom_type_scat_dispersion_real
_atom_type_scat_dispersion_imag
_atom_type_scat_source
C .002014 .002014 Int._Tables_Vol_IV_Tables_2.2B_and_2.3.1
H 0 0 Int._Tables_Vol_IV_Tables_2.2B_and_2.3.1
O .007996 .005981 Int._Tables_Vol_IV_Tables_2.2B_and_2.3.1
N .004028 .002991 Int._Tables_Vol_IV_Tables_2.2B_and_2.3.1

loop_
_geom_angle_atom_site_label_1
_geom_angle_atom_site_label_2
_geom_angle_atom_site_label_3
_geom_angle
_geom_angle_publ_flag
C2 C1 O1 116.51(9) yes
C2 C1 O2 116.15(9) yes
O1 C1 O2 127.30(10) yes
C1 C2 C3 112.60(10) yes
C1 C2 N1 110.01(8) yes
C1 C2 H4 110.0(10) yes
C3 C2 N1 108.88(8) yes
C3 C2 H4 108.0(10) yes
N1 C2 H4 106.0(10) yes
C2 C3 C4 113.24(9) yes
C2 C3 O3 104.00(10) yes
C2 C3 H5 110.0(10) yes
C4 C3 O3 110.68(8) yes
C4 C3 H5 107(2) yes
O3 C3 H5 112.0(10) yes
C3 C4 H7 108.0(10) yes
C3 C4 H8 113.0(10) yes
C3 C4 H9 107.0(10) yes
H7 C4 H8 109(2) yes
H7 C4 H9 107(2) yes
H8 C4 H9 113(2) yes
C2 N1 H1 113(2) yes
C2 N1 H2 110.0(10) yes
C2 N1 H3 106.0(10) yes
H1 N1 H2 107(2) yes
H1 N1 H3 107(2) yes
H2 N1 H3 114(2) yes
C3 O3 H6 107(2) yes

loop_
_geom_bond_atom_site_label_1
_geom_bond_atom_site_label_2
_geom_bond_distance
_geom_bond_publ_flag
C1 C2 1.5380(10) yes
C1 O1 1.2510(10) yes
C1 O2 1.2570(10) yes
C2 C3 1.532(2) yes
C2 N1 1.491(2) yes
C2 H4 .95(2) yes
C3 C4 1.520(2) yes
C3 O3 1.4330(10) yes
C3 H5 .93(3) yes
C4 H7 .91(2) yes
C4 H8 1.07(2) yes
C4 H9 1.00(2) yes
N1 H1 .85(2) yes
N1 H2 .90(2) yes
N1 H3 .84(2) yes
O3 H6 .89(2) yes

loop_
_geom_torsion_atom_site_label_1
_geom_torsion_atom_site_label_2
_geom_torsion_atom_site_label_3
_geom_torsion_atom_site_label_4
_geom_torsion
_geom_torsion_publ_flag
O1 C1 C2 C3 96.30(10) yes
O1 C1 C2 N1 -25.3(2) yes
O1 C1 C2 H4 -142.0(10) no
O2 C1 C2 C3 -82.90(10) yes
O2 C1 C2 N1 155.50(10) yes
O2 C1 C2 H4 38.0(10) no
C1 C2 C3 C4 62.90(10) yes
C1 C2 C3 O3 -176.91(8) yes
C1 C2 C3 H5 -57.0(10) no
N1 C2 C3 C4 -174.82(9) yes
N1 C2 C3 O3 -54.60(10) yes
N1 C2 C3 H5 65.0(10) no
H4 C2 C3 C4 -60.0(10) no
H4 C2 C3 O3 61.0(10) no
H4 C2 C3 H5 -179(2) no
C1 C2 N1 H1 46.0(10) no
C1 C2 N1 H2 166(2) no
C1 C2 N1 H3 -70.0(10) no
C3 C2 N1 H1 -78.0(10) no
C3 C2 N1 H2 43(2) no
C3 C2 N1 H3 166.0(10) no
H4 C2 N1 H1 165(2) no
H4 C2 N1 H2 -74(2) no
H4 C2 N1 H3 49(2) no
C2 C3 C4 H7 166(2) no
C2 C3 C4 H8 -74.0(10) no
C2 C3 C4 H9 51.0(10) no
O3 C3 C4 H7 50(2) no
O3 C3 C4 H8 170.0(10) no
O3 C3 C4 H9 -65.0(10) no
H5 C3 C4 H7 -73(2) no
H5 C3 C4 H8 48(2) no
H5 C3 C4 H9 173(2) no
C2 C3 O3 H6 -177.0(10) no
C4 C3 O3 H6 -55.0(10) no
H5 C3 O3 H6 65(2) no
